data_7128254
loop_
_publ_author_name
'Hashikawa, Yoshifumi'
'Kizaki, Kazuro'
'Murata, Yasujiro'

_publ_section_title
;
 Pressure-induced annulative orifice closure of a cage-opened
 C<sub>60</sub> derivative.
;
_journal_issue 43
_journal_name_full 'Chemical communications (Cambridge, England)'
_journal_page_first 5322
_journal_page_last 5325
_journal_paper_doi 10.1039/d1cc01662h
_journal_volume 57
_journal_year 2021
_chemical_formula_sum 'C86 H21.62 Cl2 N2 O5.81'
_chemical_formula_weight 1246.49
_space_group_crystal_system monoclinic
_space_group_IT_number 14
_space_group_name_Hall '-P 2yn'
_space_group_name_H-M_alt 'P 1 21/n 1'
_atom_sites_solution_hydrogens mixed
_audit_creation_method SHELXL-2018/3
_audit_update_record
;
2020-10-27 deposited with the CCDC.	2021-04-21 downloaded from the CCDC.
;
_cell_angle_alpha 90
_cell_angle_beta 104.033(8)
_cell_angle_gamma 90
_cell_formula_units_Z 4
_cell_length_a 10.198(7)
_cell_length_b 28.838(19)
_cell_length_c 17.362(11)
_cell_measurement_reflns_used 9974
_cell_measurement_temperature 100(2)
_cell_measurement_theta_max 25.04
_cell_measurement_theta_min 2.18
_cell_volume 4954(6)
_computing_structure_refinement 'SHELXL-2018/3 (Sheldrick, 2018)'
_computing_structure_solution 'SHELXT 2014/5 (Sheldrick, 2014)'
_diffrn_ambient_temperature 100(2)
_diffrn_measured_fraction_theta_full 0.992
_diffrn_measured_fraction_theta_max 0.992
_diffrn_measurement_device_type 'Bruker Smart APEX II'
_diffrn_radiation_type MoK\a
_diffrn_radiation_wavelength 0.71073
_diffrn_reflns_av_R_equivalents 0.0275
_diffrn_reflns_av_unetI/netI 0.0337
_diffrn_reflns_Laue_measured_fraction_full 0.992
_diffrn_reflns_Laue_measured_fraction_max 0.992
_diffrn_reflns_limit_h_max 12
_diffrn_reflns_limit_h_min -10
_diffrn_reflns_limit_k_max 34
_diffrn_reflns_limit_k_min -21
_diffrn_reflns_limit_l_max 19
_diffrn_reflns_limit_l_min -20
_diffrn_reflns_number 22927
_diffrn_reflns_point_group_measured_fraction_full 0.992
_diffrn_reflns_point_group_measured_fraction_max 0.992
_diffrn_reflns_theta_full 25.030
_diffrn_reflns_theta_max 25.030
_diffrn_reflns_theta_min 1.859
_diffrn_source 'fine-focus sealed tube'
_exptl_absorpt_coefficient_mu 0.209
_exptl_absorpt_correction_T_max 0.9937
_exptl_absorpt_correction_T_min 0.9630
_exptl_absorpt_correction_type empirical
_exptl_absorpt_process_details SADABS
_exptl_crystal_colour black
_exptl_crystal_density_diffrn 1.671
_exptl_crystal_description plate
_exptl_crystal_F_000 2528
_exptl_crystal_size_max 0.180
_exptl_crystal_size_mid 0.140
_exptl_crystal_size_min 0.030
_refine_diff_density_max 0.433
_refine_diff_density_min -0.313
_refine_diff_density_rms 0.048
_refine_ls_extinction_method none
_refine_ls_goodness_of_fit_ref 1.025
_refine_ls_hydrogen_treatment mixed
_refine_ls_matrix_type full
_refine_ls_number_parameters 1015
_refine_ls_number_reflns 8680
_refine_ls_number_restraints 279
_refine_ls_restrained_S_all 1.025
_refine_ls_R_factor_all 0.0540
_refine_ls_R_factor_gt 0.0406
_refine_ls_shift/su_max 0.000
_refine_ls_shift/su_mean 0.000
_refine_ls_structure_factor_coef Fsqd
_refine_ls_weighting_details 'w=1/[\s^2^(Fo^2^)+(0.0622P)^2^+2.0971P] where P=(Fo^2^+2Fc^2^)/3'
_refine_ls_weighting_scheme calc
_refine_ls_wR_factor_gt 0.1010
_refine_ls_wR_factor_ref 0.1072
_reflns_Friedel_coverage 0.000
_reflns_number_gt 7091
_reflns_number_total 8680
_reflns_threshold_expression 'I > 2\s(I)'
_cod_data_source_file d1cc01662h2.cif
_cod_data_source_block 1nopen_a
_cod_depositor_comments 'Adding full bibliography for 7128253--7128254.cif.'
_cod_original_cell_volume 4953(6)
_cod_original_sg_symbol_H-M 'P 21/n'
_cod_database_code 7128254
_shelx_shelxl_version_number 2018/3
_shelx_space_group_comment
;
The symmetry employed for this shelxl refinement is uniquely defined
by the following loop, which should always be used as a source of
symmetry information in preference to the above space-group names.
They are only intended as comments.
;
_shelx_estimated_absorpt_t_min 0.963
_shelx_estimated_absorpt_t_max 0.994

loop_
_space_group_symop_operation_xyz
'x, y, z'
'-x+1/2, y+1/2, -z+1/2'
'-x, -y, -z'
'x-1/2, -y-1/2, z-1/2'

loop_
_atom_site_label
_atom_site_type_symbol
_atom_site_fract_x
_atom_site_fract_y
_atom_site_fract_z
_atom_site_U_iso_or_equiv
_atom_site_adp_type
_atom_site_occupancy
_atom_site_site_symmetry_order
_atom_site_calc_flag
_atom_site_refinement_flags_posn
_atom_site_refinement_flags_adp
_atom_site_refinement_flags_occupancy
_atom_site_disorder_assembly
_atom_site_disorder_group
O1 O 0.35580(15) 0.58086(5) 0.68286(8) 0.0230(3) Uani 1 1 d . . . . .
O2 O 0.61150(15) 0.51820(5) 0.67699(8) 0.0245(3) Uani 1 1 d . . . . .
O3 O 0.74511(14) 0.49882(5) 0.82498(8) 0.0238(3) Uani 1 1 d . . . . .
O4 O 0.44175(13) 0.50826(5) 0.80366(7) 0.0164(3) Uani 1 1 d . . . . .
O5 O 0.57846(15) 0.50451(5) 0.93506(8) 0.0204(3) Uani 1 1 d . . . . .
H5 H 0.628(3) 0.5286(10) 0.9302(16) 0.046(8) Uiso 1 1 d . . . . .
O6 O 0.3141(2) 0.37796(8) 0.64391(13) 0.0393(9) Uani 0.808(7) 1 d D . P . .
H6B H 0.394(5) 0.396(3) 0.657(4) 0.23(4) Uiso 0.808(7) 1 d D . P . .
H6A H 0.270(5) 0.388(2) 0.683(3) 0.14(2) Uiso 0.808(7) 1 d D . P . .
Cl1 Cl -0.15814(7) 0.23938(2) 0.77105(4) 0.0303(2) Uani 0.791(2) 1 d . U P A 1
Cl2 Cl -0.07984(9) 0.32015(3) 0.89859(6) 0.0340(2) Uani 0.791(2) 1 d . U P A 1
Cl3 Cl -0.0224(7) 0.31947(17) 0.9423(4) 0.0776(16) Uani 0.209(2) 1 d . U P A 2
Cl4 Cl 0.2378(5) 0.2636(2) 1.0049(3) 0.0862(18) Uani 0.209(2) 1 d . U P A 2
H4 H -0.032(3) 0.4666(9) 0.8639(16) 0.044(7) Uiso 1 1 d . . . . .
C1 C 0.3297(2) 0.53052(7) 0.82903(11) 0.0157(4) Uani 1 1 d . . . . .
C2 C 0.5274(2) 0.64397(8) 0.87825(14) 0.0284(5) Uani 1 1 d . . . . .
H2 H 0.606(3) 0.6597(9) 0.8640(14) 0.036(7) Uiso 1 1 d . . . . .
C3 C 0.4867(2) 0.60085(7) 0.84551(12) 0.0213(5) Uani 1 1 d . . . . .
H3 H 0.534(2) 0.5855(7) 0.8110(13) 0.020(5) Uiso 1 1 d . . . . .
C4 C -0.0081(3) 0.23763(10) 0.84325(16) 0.0232(6) Uani 0.791(2) 1 d . U P A 1
C5 C 0.0266(4) 0.27338(14) 0.8980(2) 0.0284(11) Uani 0.791(2) 1 d . U P A 1
C6 C 0.1487(3) 0.27206(11) 0.95425(17) 0.0270(7) Uani 0.791(2) 1 d . U P A 1
H6 H 0.158(3) 0.3038(9) 0.9963(15) 0.015(5) Uiso 0.791(2) 1 d . U P A 1
C7 C 0.2343(3) 0.23462(11) 0.95562(18) 0.0296(7) Uani 0.791(2) 1 d . U P A 1
H7 H 0.327(3) 0.2330(11) 0.9990(18) 0.034(8) Uiso 0.791(2) 1 d . . P A 1
C8 C 0.2007(4) 0.19891(15) 0.9022(2) 0.0311(8) Uani 0.791(2) 1 d . U P A 1
H8 H 0.253(4) 0.1723(13) 0.900(2) 0.046(10) Uiso 0.791(2) 1 d . . P A 1
C9 C 0.0796(4) 0.19969(13) 0.8450(2) 0.0250(8) Uani 0.791(2) 1 d . U P A 1
H9 H 0.065(6) 0.1765(18) 0.814(3) 0.083(18) Uiso 0.791(2) 1 d . . P A 1
C10 C 0.0077(12) 0.2692(3) 0.8937(6) 0.036(4) Uani 0.209(2) 1 d G U P A 2
C11 C 0.1245(10) 0.2433(4) 0.9217(6) 0.046(3) Uani 0.209(2) 1 d G U P A 2
C12 C 0.1450(9) 0.2027(4) 0.8830(7) 0.037(4) Uani 0.209(2) 1 d G U P A 2
H93 H 0.224824 0.184986 0.902168 0.045 Uiso 0.209(2) 1 calc R U P A 2
C13 C 0.0488(12) 0.1881(3) 0.8163(7) 0.038(4) Uani 0.209(2) 1 d G U P A 2
H94 H 0.062877 0.160342 0.789812 0.046 Uiso 0.209(2) 1 calc R U P A 2
C14 C -0.0679(10) 0.2140(3) 0.7883(5) 0.043(3) Uani 0.209(2) 1 d G U P A 2
H95 H -0.133690 0.203970 0.742638 0.052 Uiso 0.209(2) 1 calc R U P A 2
C15 C -0.0885(9) 0.2545(3) 0.8270(6) 0.044(3) Uani 0.209(2) 1 d G U P A 2
H96 H -0.168311 0.272243 0.807820 0.052 Uiso 0.209(2) 1 calc R U P A 2
N1 N 0.28050(17) 0.50460(6) 0.88636(9) 0.0160(4) Uani 1 1 d . . . . .
H1 H 0.339(2) 0.5083(8) 0.9373(14) 0.027(6) Uiso 1 1 d . . . . .
C16 C 0.2174(2) 0.53252(7) 0.74744(11) 0.0160(4) Uani 1 1 d . . . . .
N2 N 0.22501(18) 0.42559(7) 0.99891(10) 0.0266(4) Uani 1 1 d . . . . .
C17 C 0.2946(2) 0.54478(7) 0.68265(11) 0.0164(4) Uani 1 1 d . . . . .
C18 C 0.2852(2) 0.51194(7) 0.61547(11) 0.0156(4) Uani 1 1 d . . . . .
C19 C 0.3941(2) 0.49871(7) 0.58587(11) 0.0172(4) Uani 1 1 d . . . . .
C20 C 0.5404(2) 0.49208(7) 0.63088(11) 0.0193(4) Uani 1 1 d . . . . .
C21 C 0.5788(2) 0.44456(7) 0.60318(11) 0.0198(4) Uani 1 1 d . . . . .
C22 C 0.6409(2) 0.40610(7) 0.64527(12) 0.0205(5) Uani 1 1 d . . . . .
C23 C 0.6647(2) 0.39536(7) 0.73356(12) 0.0201(5) Uani 1 1 d . . . . .
C24 C 0.6424(2) 0.42214(7) 0.79645(11) 0.0191(4) Uani 1 1 d . . . . .
C25 C 0.6530(2) 0.47198(7) 0.82185(11) 0.0185(4) Uani 1 1 d . . . . .
C26 C 0.5341(2) 0.48215(7) 0.86231(11) 0.0173(4) Uani 1 1 d . . . . .
C27 C 0.4805(2) 0.43445(7) 0.87300(10) 0.0164(4) Uani 1 1 d . . . . .
C28 C 0.3511(2) 0.42114(7) 0.87357(10) 0.0159(4) Uani 1 1 d . . . . .
C29 C 0.2372(2) 0.45661(7) 0.87023(11) 0.0158(4) Uani 1 1 d . . . . .
C30 C 0.15361(19) 0.45147(7) 0.78550(11) 0.0149(4) Uani 1 1 d . . . . .
C31 C 0.15006(19) 0.48494(7) 0.72927(11) 0.0148(4) Uani 1 1 d . . . . .
C32 C 0.08862(19) 0.47398(7) 0.64644(11) 0.0149(4) Uani 1 1 d . . . . .
C33 C 0.1568(2) 0.48905(6) 0.58627(11) 0.0149(4) Uani 1 1 d . . . . .
C34 C 0.1344(2) 0.46452(7) 0.51411(11) 0.0172(4) Uani 1 1 d . . . . .
C35 C 0.2452(2) 0.45506(7) 0.47860(10) 0.0172(4) Uani 1 1 d . . . . .
C36 C 0.3730(2) 0.46834(7) 0.51941(11) 0.0183(4) Uani 1 1 d . . . . .
C37 C 0.4870(2) 0.43754(7) 0.52595(11) 0.0189(4) Uani 1 1 d . . . . .
C38 C 0.4675(2) 0.39524(7) 0.48746(11) 0.0207(5) Uani 1 1 d . . . . .
C39 C 0.5366(2) 0.35574(8) 0.52775(12) 0.0231(5) Uani 1 1 d . . . . .
C40 C 0.6195(2) 0.36123(8) 0.60425(12) 0.0226(5) Uani 1 1 d . . . . .
C41 C 0.6215(2) 0.32475(7) 0.66086(12) 0.0229(5) Uani 1 1 d . . . . .
C42 C 0.6453(2) 0.34570(7) 0.73830(12) 0.0214(5) Uani 1 1 d . . . . .
C43 C 0.5877(2) 0.32530(7) 0.79536(12) 0.0212(5) Uani 1 1 d . . . . .
C44 C 0.5399(2) 0.35493(7) 0.84816(11) 0.0189(4) Uani 1 1 d . . . . .
C45 C 0.5690(2) 0.40153(7) 0.84890(11) 0.0179(4) Uani 1 1 d . . . . .
C46 C 0.4081(2) 0.34000(7) 0.85363(11) 0.0186(4) Uani 1 1 d . . . . .
C47 C 0.3087(2) 0.37340(7) 0.85416(11) 0.0169(4) Uani 1 1 d . . . . .
C48 C 0.1725(2) 0.36491(7) 0.80447(11) 0.0181(4) Uani 1 1 d . . . . .
C49 C 0.0998(2) 0.40536(7) 0.76502(11) 0.0164(4) Uani 1 1 d . . . . .
C50 C 0.0100(2) 0.40011(7) 0.69074(11) 0.0163(4) Uani 1 1 d . . . . .
C51 C 0.00569(19) 0.43493(7) 0.63021(11) 0.0164(4) Uani 1 1 d . . . . .
C52 C -0.02110(19) 0.41104(7) 0.55435(11) 0.0172(4) Uani 1 1 d . . . . .
C53 C 0.0431(2) 0.42576(7) 0.49668(11) 0.0179(4) Uani 1 1 d . . . . .
C54 C 0.0970(2) 0.39213(7) 0.45054(11) 0.0195(4) Uani 1 1 d . . . . .
C55 C 0.2238(2) 0.41036(7) 0.43955(11) 0.0192(4) Uani 1 1 d . . . . .
C56 C 0.3335(2) 0.38097(7) 0.44355(11) 0.0213(5) Uani 1 1 d . . . . .
C57 C 0.3213(2) 0.33200(7) 0.45711(11) 0.0229(5) Uani 1 1 d . . . . .
C58 C 0.1985(2) 0.31396(7) 0.46633(11) 0.0232(5) Uani 1 1 d . . . . .
C59 C 0.0845(2) 0.34488(7) 0.46356(11) 0.0214(5) Uani 1 1 d . . . . .
C60 C 0.0165(2) 0.32957(7) 0.52351(12) 0.0215(5) Uani 1 1 d . . . . .
C61 C -0.0351(2) 0.36204(7) 0.56766(12) 0.0197(4) Uani 1 1 d . . . . .
C62 C -0.0163(2) 0.35556(7) 0.65246(12) 0.0194(4) Uani 1 1 d . . . . .
C63 C 0.0499(2) 0.31685(7) 0.68961(12) 0.0205(5) Uani 1 1 d . . . . .
C64 C 0.1451(2) 0.32144(7) 0.76644(11) 0.0194(4) Uani 1 1 d . . . . .
C65 C 0.2505(2) 0.28727(7) 0.76850(12) 0.0216(5) Uani 1 1 d . . . . .
C66 C 0.3810(2) 0.29705(7) 0.80998(12) 0.0213(5) Uani 1 1 d . . . . .
C67 C 0.4937(2) 0.28711(7) 0.77470(12) 0.0231(5) Uani 1 1 d . . . . .
C68 C 0.4698(2) 0.26754(7) 0.69956(12) 0.0235(5) Uani 1 1 d . . . . .
C69 C 0.5391(2) 0.28567(7) 0.64221(12) 0.0235(5) Uani 1 1 d . . . . .
C70 C 0.4470(2) 0.28192(7) 0.56427(12) 0.0250(5) Uani 1 1 d . . . . .
C71 C 0.4477(2) 0.31612(7) 0.50807(12) 0.0239(5) Uani 1 1 d . . . . .
C72 C 0.3201(2) 0.26296(7) 0.57376(12) 0.0241(5) Uani 1 1 d . . . . .
C73 C 0.1978(2) 0.27913(7) 0.52648(12) 0.0240(5) Uani 1 1 d . . . . .
C74 C 0.0863(2) 0.28895(7) 0.56203(12) 0.0228(5) Uani 1 1 d . . . . .
C75 C 0.1010(2) 0.28240(7) 0.64343(12) 0.0228(5) Uani 1 1 d . . . . .
C76 C 0.2262(2) 0.26442(7) 0.69193(12) 0.0229(5) Uani 1 1 d . . . . .
C77 C 0.3341(2) 0.25477(7) 0.65809(12) 0.0238(5) Uani 1 1 d . . . . .
C78 C 0.1548(2) 0.44376(7) 0.93040(11) 0.0165(4) Uani 1 1 d . . . . .
C79 C 0.0178(2) 0.45216(8) 0.91562(13) 0.0274(5) Uani 1 1 d . . . . .
C80 C -0.0502(2) 0.44039(10) 0.97325(13) 0.0343(6) Uani 1 1 d . . . . .
H80 H -0.152(3) 0.4461(10) 0.9640(16) 0.052(8) Uiso 1 1 d . . . . .
C81 C 0.0200(2) 0.42005(8) 1.04248(12) 0.0274(5) Uani 1 1 d . . . . .
H81 H -0.028(3) 0.4119(9) 1.0869(15) 0.043(7) Uiso 1 1 d . . . . .
C82 C 0.1565(2) 0.41400(9) 1.05311(12) 0.0279(5) Uani 1 1 d . . . . .
H82 H 0.217(3) 0.4010(9) 1.1042(15) 0.038(7) Uiso 1 1 d . . . . .
C83 C 0.1072(2) 0.56953(7) 0.74729(10) 0.0169(4) Uani 1 1 d . . . . .
C84 C -0.0231(2) 0.55626(7) 0.75058(11) 0.0191(4) Uani 1 1 d . . . . .
H84 H -0.046(2) 0.5233(7) 0.7536(11) 0.012(5) Uiso 1 1 d . . . . .
C85 C -0.1234(2) 0.58921(8) 0.74984(11) 0.0228(5) Uani 1 1 d . . . . .
H85 H -0.216(3) 0.5774(8) 0.7509(14) 0.031(6) Uiso 1 1 d . . . . .
C86 C -0.0946(2) 0.63595(8) 0.74591(12) 0.0262(5) Uani 1 1 d . . . . .
H86 H -0.157(3) 0.6584(9) 0.7473(14) 0.032(6) Uiso 1 1 d . . . . .
C87 C 0.0336(2) 0.64948(8) 0.74189(13) 0.0271(5) Uani 1 1 d . . . . .
C88 C 0.1341(2) 0.61686(7) 0.74277(12) 0.0220(5) Uani 1 1 d . . . . .
H88 H 0.224(2) 0.6288(7) 0.7417(12) 0.016(5) Uiso 1 1 d . . . . .
C89 C 0.3775(2) 0.57795(7) 0.86427(11) 0.0175(4) Uani 1 1 d . . . . .
C90 C 0.3130(2) 0.59927(7) 0.91681(11) 0.0204(5) Uani 1 1 d . . . . .
H90 H 0.234(3) 0.5836(8) 0.9296(14) 0.033(7) Uiso 1 1 d . . . . .
C91 C 0.3539(2) 0.64264(8) 0.94918(12) 0.0258(5) Uani 1 1 d . . . . .
H91 H 0.305(2) 0.6567(8) 0.9849(13) 0.020(6) Uiso 1 1 d . . . . .
C92 C 0.4619(2) 0.66475(8) 0.93015(13) 0.0291(5) Uani 1 1 d . . . . .
H92 H 0.491(2) 0.6967(9) 0.9555(14) 0.034(6) Uiso 1 1 d . . . . .
H87 H 0.054(2) 0.6823(9) 0.7351(14) 0.031(6) Uiso 1 1 d . . . . .

loop_
_atom_site_aniso_label
_atom_site_aniso_U_11
_atom_site_aniso_U_22
_atom_site_aniso_U_33
_atom_site_aniso_U_23
_atom_site_aniso_U_13
_atom_site_aniso_U_12
O1 0.0294(8) 0.0193(8) 0.0214(7) 0.0004(6) 0.0080(6) -0.0070(7)
O2 0.0248(8) 0.0278(8) 0.0208(7) 0.0002(7) 0.0053(6) -0.0046(7)
O3 0.0200(8) 0.0279(8) 0.0231(7) 0.0040(6) 0.0047(6) -0.0026(7)
O4 0.0164(7) 0.0186(7) 0.0145(6) 0.0019(5) 0.0043(6) 0.0024(6)
O5 0.0209(8) 0.0247(8) 0.0146(7) -0.0007(6) 0.0022(6) -0.0042(7)
O6 0.0383(15) 0.0419(15) 0.0417(14) 0.0034(10) 0.0172(11) 0.0041(11)
Cl1 0.0228(4) 0.0276(4) 0.0368(4) 0.0040(3) -0.0002(3) -0.0011(3)
Cl2 0.0289(5) 0.0309(4) 0.0423(5) 0.0009(4) 0.0086(4) 0.0093(4)
Cl3 0.099(4) 0.058(3) 0.088(4) 0.004(3) 0.045(3) 0.002(3)
Cl4 0.056(3) 0.131(4) 0.073(3) -0.010(3) 0.018(2) -0.031(3)
C1 0.0158(10) 0.0181(10) 0.0136(9) 0.0000(8) 0.0043(8) 0.0010(8)
C2 0.0244(12) 0.0239(12) 0.0330(12) 0.0013(10) -0.0006(10) -0.0051(10)
C3 0.0199(11) 0.0199(11) 0.0226(10) 0.0011(9) 0.0024(9) 0.0004(9)
C4 0.0180(15) 0.0257(16) 0.0259(14) 0.0128(12) 0.0050(12) -0.0008(12)
C5 0.034(2) 0.0228(19) 0.032(2) 0.0069(17) 0.0160(18) -0.0031(17)
C6 0.0218(16) 0.0338(17) 0.0241(15) 0.0084(13) 0.0029(13) -0.0004(13)
C7 0.0266(17) 0.0327(17) 0.0279(15) 0.0048(14) 0.0032(14) -0.0014(13)
C8 0.024(2) 0.0319(19) 0.038(2) 0.0125(16) 0.0089(17) 0.0046(17)
C9 0.024(2) 0.0294(19) 0.022(2) 0.0063(16) 0.0072(16) -0.0049(16)
C10 0.034(7) 0.042(7) 0.039(7) 0.017(7) 0.021(6) 0.015(6)
C11 0.040(5) 0.056(6) 0.043(5) 0.014(5) 0.012(5) -0.008(5)
C12 0.030(8) 0.042(6) 0.040(7) 0.013(6) 0.008(6) -0.003(7)
C13 0.036(7) 0.050(8) 0.032(7) 0.013(6) 0.015(6) -0.002(7)
C14 0.038(6) 0.049(6) 0.042(6) 0.011(5) 0.012(5) 0.005(6)
C15 0.040(6) 0.044(6) 0.043(6) 0.011(5) 0.004(6) 0.001(6)
N1 0.0181(9) 0.0176(9) 0.0123(8) -0.0006(7) 0.0036(7) -0.0027(7)
C16 0.0191(11) 0.0161(10) 0.0124(9) -0.0002(8) 0.0034(8) 0.0003(8)
N2 0.0201(10) 0.0416(12) 0.0178(9) 0.0075(8) 0.0044(7) -0.0025(8)
C17 0.0172(11) 0.0160(11) 0.0144(9) 0.0027(8) 0.0007(8) 0.0017(8)
C18 0.0214(11) 0.0120(10) 0.0135(9) 0.0059(7) 0.0046(8) 0.0014(8)
C19 0.0225(11) 0.0145(10) 0.0158(9) 0.0046(8) 0.0067(8) -0.0026(8)
C20 0.0230(11) 0.0222(11) 0.0154(9) 0.0051(9) 0.0099(9) -0.0030(9)
C21 0.0184(11) 0.0243(11) 0.0202(10) 0.0027(9) 0.0114(8) -0.0021(9)
C22 0.0171(11) 0.0259(12) 0.0212(10) 0.0016(9) 0.0098(9) 0.0025(9)
C23 0.0129(10) 0.0258(12) 0.0219(10) 0.0046(9) 0.0047(8) 0.0045(9)
C24 0.0126(10) 0.0249(11) 0.0183(10) 0.0039(8) 0.0009(8) 0.0038(8)
C25 0.0163(11) 0.0235(11) 0.0142(9) 0.0065(8) 0.0007(8) 0.0017(9)
C26 0.0181(11) 0.0203(11) 0.0130(9) 0.0011(8) 0.0025(8) 0.0005(8)
C27 0.0173(10) 0.0220(11) 0.0090(8) 0.0035(8) 0.0017(8) 0.0026(8)
C28 0.0188(11) 0.0203(11) 0.0091(8) 0.0039(8) 0.0042(8) 0.0015(8)
C29 0.0160(10) 0.0179(10) 0.0137(9) 0.0020(8) 0.0042(8) 0.0002(8)
C30 0.0137(10) 0.0187(10) 0.0137(9) -0.0004(8) 0.0062(8) 0.0015(8)
C31 0.0131(10) 0.0162(10) 0.0160(9) -0.0013(8) 0.0052(8) 0.0021(8)
C32 0.0154(10) 0.0131(10) 0.0156(9) 0.0021(8) 0.0028(8) 0.0046(8)
C33 0.0180(10) 0.0112(10) 0.0147(9) 0.0036(8) 0.0023(8) 0.0038(8)
C34 0.0215(11) 0.0153(10) 0.0139(9) 0.0044(8) 0.0027(8) 0.0052(8)
C35 0.0253(11) 0.0170(10) 0.0101(9) 0.0060(8) 0.0058(8) 0.0014(9)
C36 0.0254(12) 0.0181(11) 0.0133(9) 0.0057(8) 0.0086(8) 0.0003(9)
C37 0.0230(11) 0.0217(11) 0.0158(9) 0.0042(8) 0.0120(8) -0.0016(9)
C38 0.0246(12) 0.0270(12) 0.0144(9) 0.0029(9) 0.0121(9) 0.0040(9)
C39 0.0270(12) 0.0264(12) 0.0204(10) -0.0019(9) 0.0143(9) 0.0068(9)
C40 0.0201(11) 0.0279(12) 0.0230(10) 0.0015(9) 0.0113(9) 0.0072(9)
C41 0.0206(11) 0.0242(12) 0.0257(11) 0.0019(9) 0.0091(9) 0.0104(9)
C42 0.0173(11) 0.0247(12) 0.0218(10) 0.0038(9) 0.0040(9) 0.0088(9)
C43 0.0202(11) 0.0218(11) 0.0201(10) 0.0065(9) 0.0017(8) 0.0099(9)
C44 0.0201(11) 0.0214(11) 0.0136(9) 0.0073(8) 0.0009(8) 0.0058(9)
C45 0.0148(10) 0.0230(11) 0.0139(9) 0.0045(8) -0.0005(8) 0.0037(8)
C46 0.0254(11) 0.0175(11) 0.0134(9) 0.0072(8) 0.0057(8) 0.0019(9)
C47 0.0205(11) 0.0200(11) 0.0115(9) 0.0060(8) 0.0062(8) 0.0001(8)
C48 0.0212(11) 0.0198(11) 0.0162(9) 0.0032(8) 0.0100(8) -0.0023(8)
C49 0.0169(10) 0.0188(11) 0.0163(9) 0.0016(8) 0.0094(8) -0.0007(8)
C50 0.0131(10) 0.0183(10) 0.0192(10) 0.0000(8) 0.0070(8) -0.0007(8)
C51 0.0134(10) 0.0195(11) 0.0163(9) 0.0006(8) 0.0034(8) 0.0028(8)
C52 0.0128(10) 0.0184(10) 0.0179(9) -0.0004(8) -0.0014(8) 0.0018(8)
C53 0.0191(11) 0.0182(11) 0.0132(9) 0.0015(8) -0.0021(8) 0.0033(8)
C54 0.0233(11) 0.0213(11) 0.0117(9) -0.0008(8) -0.0001(8) 0.0014(9)
C55 0.0282(12) 0.0202(11) 0.0094(9) 0.0014(8) 0.0049(8) 0.0017(9)
C56 0.0304(12) 0.0236(11) 0.0120(9) -0.0007(8) 0.0091(9) 0.0013(9)
C57 0.0339(13) 0.0219(11) 0.0146(9) -0.0039(8) 0.0095(9) 0.0043(9)
C58 0.0337(13) 0.0192(11) 0.0159(10) -0.0068(8) 0.0046(9) -0.0003(9)
C59 0.0260(12) 0.0210(11) 0.0147(9) -0.0048(8) -0.0001(9) -0.0013(9)
C60 0.0237(12) 0.0183(11) 0.0197(10) -0.0029(8) -0.0001(9) -0.0049(9)
C61 0.0158(10) 0.0220(11) 0.0200(10) -0.0012(8) 0.0015(8) -0.0042(8)
C62 0.0160(10) 0.0206(11) 0.0220(10) -0.0006(9) 0.0055(8) -0.0046(8)
C63 0.0221(11) 0.0177(11) 0.0226(10) 0.0025(9) 0.0072(9) -0.0069(9)
C64 0.0238(11) 0.0173(11) 0.0191(10) 0.0053(8) 0.0090(9) -0.0030(9)
C65 0.0312(12) 0.0140(10) 0.0206(10) 0.0067(8) 0.0084(9) -0.0016(9)
C66 0.0302(12) 0.0148(11) 0.0198(10) 0.0106(8) 0.0078(9) 0.0032(9)
C67 0.0297(12) 0.0160(11) 0.0234(10) 0.0077(9) 0.0062(9) 0.0094(9)
C68 0.0312(13) 0.0130(10) 0.0268(11) 0.0039(9) 0.0080(10) 0.0100(9)
C69 0.0287(12) 0.0182(11) 0.0247(11) 0.0020(9) 0.0085(9) 0.0129(9)
C70 0.0344(13) 0.0161(11) 0.0258(11) -0.0036(9) 0.0099(10) 0.0091(9)
C71 0.0320(12) 0.0228(12) 0.0199(10) -0.0048(9) 0.0120(9) 0.0080(10)
C72 0.0376(14) 0.0101(10) 0.0254(11) -0.0037(8) 0.0094(10) 0.0037(9)
C73 0.0353(13) 0.0136(11) 0.0223(10) -0.0067(9) 0.0057(10) -0.0011(9)
C74 0.0286(12) 0.0134(10) 0.0252(11) -0.0051(9) 0.0045(9) -0.0059(9)
C75 0.0287(12) 0.0132(10) 0.0263(11) -0.0009(9) 0.0063(9) -0.0082(9)
C76 0.0350(13) 0.0093(10) 0.0249(10) 0.0032(8) 0.0081(10) -0.0029(9)
C77 0.0366(13) 0.0081(10) 0.0264(11) 0.0013(8) 0.0074(10) 0.0039(9)
C78 0.0205(11) 0.0158(10) 0.0135(9) -0.0003(8) 0.0046(8) -0.0027(8)
C79 0.0230(12) 0.0397(14) 0.0210(11) 0.0081(10) 0.0082(9) 0.0077(10)
C80 0.0224(13) 0.0592(17) 0.0238(11) 0.0091(11) 0.0107(10) 0.0088(12)
C81 0.0251(12) 0.0412(14) 0.0177(10) 0.0039(10) 0.0088(9) -0.0023(10)
C82 0.0236(12) 0.0433(14) 0.0165(10) 0.0089(10) 0.0043(9) -0.0030(10)
C83 0.0209(11) 0.0192(11) 0.0098(9) -0.0020(8) 0.0023(8) 0.0023(8)
C84 0.0233(11) 0.0195(11) 0.0148(9) -0.0011(8) 0.0054(8) 0.0025(9)
C85 0.0231(12) 0.0300(13) 0.0151(10) -0.0036(9) 0.0042(9) 0.0058(10)
C86 0.0299(13) 0.0271(13) 0.0191(10) -0.0054(9) 0.0009(9) 0.0144(11)
C87 0.0358(14) 0.0177(12) 0.0231(11) -0.0045(9) -0.0022(10) 0.0032(10)
C88 0.0255(12) 0.0184(11) 0.0193(10) -0.0018(8) 0.0002(9) 0.0003(9)
C89 0.0184(11) 0.0174(11) 0.0141(9) 0.0023(8) -0.0013(8) 0.0014(8)
C90 0.0220(12) 0.0221(11) 0.0160(10) 0.0026(8) 0.0025(9) 0.0031(9)
C91 0.0361(13) 0.0203(12) 0.0183(10) -0.0020(9) 0.0012(10) 0.0082(10)
C92 0.0354(14) 0.0170(11) 0.0283(11) -0.0022(9) -0.0050(10) 0.0016(10)

loop_
_atom_type_symbol
_atom_type_description
_atom_type_scat_dispersion_real
_atom_type_scat_dispersion_imag
_atom_type_scat_source
C C 0.0033 0.0016 'International Tables Vol C Tables 4.2.6.8 and 6.1.1.4'
H H 0.0000 0.0000 'International Tables Vol C Tables 4.2.6.8 and 6.1.1.4'
N N 0.0061 0.0033 'International Tables Vol C Tables 4.2.6.8 and 6.1.1.4'
O O 0.0106 0.0060 'International Tables Vol C Tables 4.2.6.8 and 6.1.1.4'
Cl Cl 0.1484 0.1585 'International Tables Vol C Tables 4.2.6.8 and 6.1.1.4'

loop_
_geom_angle_atom_site_label_1
_geom_angle_atom_site_label_2
_geom_angle_atom_site_label_3
_geom_angle
_geom_angle_site_symmetry_1
_geom_angle_site_symmetry_3
_geom_angle_publ_flag
C26 O4 C1 116.40(14) . . ?
C26 O5 H5 110.4(18) . . ?
H6B O6 H6A 101(3) . . ?
N1 C1 O4 114.23(16) . . ?
N1 C1 C89 108.70(16) . . ?
O4 C1 C89 108.38(16) . . ?
N1 C1 C16 109.89(16) . . ?
O4 C1 C16 101.14(14) . . ?
C89 C1 C16 114.48(16) . . ?
C92 C2 C3 120.8(2) . . ?
C92 C2 H2 120.5(14) . . ?
C3 C2 H2 118.7(14) . . ?
C2 C3 C89 120.2(2) . . ?
C2 C3 H3 121.3(13) . . ?
C89 C3 H3 118.5(13) . . ?
C5 C4 C9 120.5(3) . . ?
C5 C4 Cl1 120.6(3) . . ?
C9 C4 Cl1 119.0(3) . . ?
C6 C5 C4 119.9(4) . . ?
C6 C5 Cl2 118.3(3) . . ?
C4 C5 Cl2 121.8(3) . . ?
C7 C6 C5 119.2(3) . . ?
C7 C6 H6 130.7(13) . . ?
C5 C6 H6 110.0(13) . . ?
C8 C7 C6 121.4(3) . . ?
C8 C7 H7 118.9(18) . . ?
C6 C7 H7 119.7(18) . . ?
C7 C8 C9 120.4(4) . . ?
C7 C8 H8 126(2) . . ?
C9 C8 H8 114(2) . . ?
C8 C9 C4 118.6(4) . . ?
C8 C9 H9 115(4) . . ?
C4 C9 H9 126(4) . . ?
C11 C10 C15 120.0 . . ?
C11 C10 Cl3 121.0(7) . . ?
C15 C10 Cl3 119.0(7) . . ?
C10 C11 C12 120.0 . . ?
C10 C11 Cl4 117.0(8) . . ?
C12 C11 Cl4 123.0(8) . . ?
C13 C12 C11 120.0 . . ?
C13 C12 H93 120.0 . . ?
C11 C12 H93 120.0 . . ?
C12 C13 C14 120.0 . . ?
C12 C13 H94 120.0 . . ?
C14 C13 H94 120.0 . . ?
C15 C14 C13 120.0 . . ?
C15 C14 H95 120.0 . . ?
C13 C14 H95 120.0 . . ?
C14 C15 C10 120.0 . . ?
C14 C15 H96 120.0 . . ?
C10 C15 H96 120.0 . . ?
C1 N1 C29 120.22(15) . . ?
C1 N1 H1 110.0(14) . . ?
C29 N1 H1 112.3(14) . . ?
C31 C16 C83 109.14(17) . . ?
C31 C16 C17 109.48(15) . . ?
C83 C16 C17 109.55(15) . . ?
C31 C16 C1 109.91(15) . . ?
C83 C16 C1 113.04(15) . . ?
C17 C16 C1 105.65(16) . . ?
C78 N2 C82 117.61(19) . . ?
O1 C17 C18 118.96(17) . . ?
O1 C17 C16 122.74(17) . . ?
C18 C17 C16 118.20(17) . . ?
C19 C18 C33 118.95(18) . . ?
C19 C18 C17 124.11(18) . . ?
C33 C18 C17 116.56(17) . . ?
C18 C19 C36 119.56(18) . . ?
C18 C19 C20 128.28(18) . . ?
C36 C19 C20 106.00(17) . . ?
O2 C20 C19 128.36(19) . . ?
O2 C20 C21 127.46(19) . . ?
C19 C20 C21 104.17(16) . . ?
C22 C21 C37 118.87(19) . . ?
C22 C21 C20 131.66(18) . . ?
C37 C21 C20 104.94(17) . . ?
C21 C22 C40 116.89(19) . . ?
C21 C22 C23 129.09(18) . . ?
C40 C22 C23 106.11(17) . . ?
C24 C23 C42 116.75(18) . . ?
C24 C23 C22 130.96(19) . . ?
C42 C23 C22 105.48(17) . . ?
C23 C24 C45 118.24(19) . . ?
C23 C24 C25 138.07(19) . . ?
C45 C24 C25 102.81(17) . . ?
O3 C25 C24 128.88(19) . . ?
O3 C25 C26 122.46(19) . . ?
C24 C25 C26 107.56(17) . . ?
O5 C26 O4 114.67(16) . . ?
O5 C26 C27 111.01(15) . . ?
O4 C26 C27 111.96(16) . . ?
O5 C26 C25 112.08(16) . . ?
O4 C26 C25 103.15(15) . . ?
C27 C26 C25 103.13(16) . . ?
C28 C27 C45 119.21(19) . . ?
C28 C27 C26 129.18(18) . . ?
C45 C27 C26 107.08(17) . . ?
C27 C28 C47 119.48(18) . . ?
C27 C28 C29 122.06(18) . . ?
C47 C28 C29 116.15(17) . . ?
N1 C29 C30 110.56(15) . . ?
N1 C29 C78 106.75(15) . . ?
C30 C29 C78 111.39(16) . . ?
N1 C29 C28 115.63(17) . . ?
C30 C29 C28 102.30(15) . . ?
C78 C29 C28 110.27(16) . . ?
C31 C30 C49 121.97(17) . . ?
C31 C30 C29 122.33(18) . . ?
C49 C30 C29 114.67(16) . . ?
C30 C31 C32 118.84(18) . . ?
C30 C31 C16 123.51(17) . . ?
C32 C31 C16 117.47(16) . . ?
C51 C32 C33 117.89(17) . . ?
C51 C32 C31 117.95(17) . . ?
C33 C32 C31 118.56(17) . . ?
C34 C33 C18 118.65(18) . . ?
C34 C33 C32 119.11(18) . . ?
C18 C33 C32 115.77(17) . . ?
C33 C34 C35 120.12(18) . . ?
C33 C34 C53 122.28(18) . . ?
C35 C34 C53 107.34(17) . . ?
C36 C35 C34 118.05(18) . . ?
C36 C35 C55 120.32(19) . . ?
C34 C35 C55 108.92(17) . . ?
C35 C36 C19 121.72(19) . . ?
C35 C36 C37 120.78(19) . . ?
C19 C36 C37 110.75(17) . . ?
C38 C37 C36 119.07(19) . . ?
C38 C37 C21 123.70(19) . . ?
C36 C37 C21 108.25(17) . . ?
C37 C38 C39 118.08(19) . . ?
C37 C38 C56 120.68(19) . . ?
C39 C38 C56 108.66(19) . . ?
C40 C39 C38 119.12(19) . . ?
C40 C39 C71 120.87(19) . . ?
C38 C39 C71 107.90(19) . . ?
C39 C40 C41 118.1(2) . . ?
C39 C40 C22 123.01(19) . . ?
C41 C40 C22 109.75(18) . . ?
C69 C41 C40 121.64(19) . . ?
C69 C41 C42 120.75(19) . . ?
C40 C41 C42 107.62(19) . . ?
C43 C42 C41 118.7(2) . . ?
C43 C42 C23 122.82(18) . . ?
C41 C42 C23 110.84(18) . . ?
C42 C43 C44 118.19(19) . . ?
C42 C43 C67 120.76(19) . . ?
C44 C43 C67 107.84(19) . . ?
C45 C44 C43 119.02(19) . . ?
C45 C44 C46 119.72(18) . . ?
C43 C44 C46 109.59(18) . . ?
C44 C45 C24 122.81(18) . . ?
C44 C45 C27 119.80(19) . . ?
C24 C45 C27 111.72(18) . . ?
C47 C46 C44 119.01(19) . . ?
C47 C46 C66 123.16(19) . . ?
C44 C46 C66 106.60(18) . . ?
C46 C47 C28 118.50(19) . . ?
C46 C47 C48 117.72(18) . . ?
C28 C47 C48 118.59(17) . . ?
C64 C48 C49 117.96(18) . . ?
C64 C48 C47 118.35(18) . . ?
C49 C48 C47 116.31(18) . . ?
C50 C49 C30 116.77(17) . . ?
C50 C49 C48 119.40(18) . . ?
C30 C49 C48 119.89(18) . . ?
C49 C50 C62 121.96(18) . . ?
C49 C50 C51 119.53(18) . . ?
C62 C50 C51 108.32(17) . . ?
C32 C51 C50 120.24(17) . . ?
C32 C51 C52 122.50(18) . . ?
C50 C51 C52 107.19(17) . . ?
C53 C52 C61 119.76(18) . . ?
C53 C52 C51 119.41(18) . . ?
C61 C52 C51 108.84(17) . . ?
C52 C53 C34 118.66(17) . . ?
C52 C53 C54 120.18(19) . . ?
C34 C53 C54 108.85(18) . . ?
C59 C54 C53 120.23(19) . . ?
C59 C54 C55 119.70(19) . . ?
C53 C54 C55 107.48(18) . . ?
C56 C55 C35 119.36(19) . . ?
C56 C55 C54 120.28(19) . . ?
C35 C55 C54 107.40(17) . . ?
C55 C56 C57 120.3(2) . . ?
C55 C56 C38 119.73(19) . . ?
C57 C56 C38 107.39(18) . . ?
C58 C57 C56 119.81(19) . . ?
C58 C57 C71 120.02(19) . . ?
C56 C57 C71 108.06(19) . . ?
C57 C58 C73 119.98(19) . . ?
C57 C58 C59 119.8(2) . . ?
C73 C58 C59 107.76(19) . . ?
C54 C59 C60 119.49(18) . . ?
C54 C59 C58 120.1(2) . . ?
C60 C59 C58 107.82(18) . . ?
C61 C60 C74 119.94(19) . . ?
C61 C60 C59 120.02(19) . . ?
C74 C60 C59 108.06(19) . . ?
C60 C61 C52 120.31(19) . . ?
C60 C61 C62 119.89(19) . . ?
C52 C61 C62 107.14(17) . . ?
C63 C62 C50 119.33(18) . . ?
C63 C62 C61 120.49(19) . . ?
C50 C62 C61 108.50(17) . . ?
C62 C63 C75 119.75(19) . . ?
C62 C63 C64 119.82(18) . . ?
C75 C63 C64 108.68(19) . . ?
C48 C64 C65 121.94(19) . . ?
C48 C64 C63 121.50(18) . . ?
C65 C64 C63 106.64(18) . . ?
C66 C65 C76 120.0(2) . . ?
C66 C65 C64 119.23(19) . . ?
C76 C65 C64 108.95(18) . . ?
C65 C66 C46 119.16(19) . . ?
C65 C66 C67 119.98(19) . . ?
C46 C66 C67 108.64(18) . . ?
C68 C67 C43 119.82(19) . . ?
C68 C67 C66 120.0(2) . . ?
C43 C67 C66 106.81(18) . . ?
C67 C68 C77 120.0(2) . . ?
C67 C68 C69 119.7(2) . . ?
C77 C68 C69 108.47(19) . . ?
C41 C69 C68 119.84(19) . . ?
C41 C69 C70 119.56(19) . . ?
C68 C69 C70 107.5(2) . . ?
C71 C70 C72 120.3(2) . . ?
C71 C70 C69 119.3(2) . . ?
C72 C70 C69 108.38(19) . . ?
C70 C71 C39 120.29(19) . . ?
C70 C71 C57 119.9(2) . . ?
C39 C71 C57 107.95(19) . . ?
C73 C72 C70 120.11(19) . . ?
C73 C72 C77 120.1(2) . . ?
C70 C72 C77 107.64(19) . . ?
C72 C73 C74 119.78(19) . . ?
C72 C73 C58 119.7(2) . . ?
C74 C73 C58 108.23(19) . . ?
C75 C74 C73 120.2(2) . . ?
C75 C74 C60 119.77(19) . . ?
C73 C74 C60 108.10(18) . . ?
C74 C75 C76 120.0(2) . . ?
C74 C75 C63 120.12(19) . . ?
C76 C75 C63 107.99(18) . . ?
C77 C76 C75 120.13(19) . . ?
C77 C76 C65 120.0(2) . . ?
C75 C76 C65 107.56(18) . . ?
C76 C77 C68 119.84(19) . . ?
C76 C77 C72 119.8(2) . . ?
C68 C77 C72 107.96(19) . . ?
N2 C78 C79 122.27(18) . . ?
N2 C78 C29 115.87(18) . . ?
C79 C78 C29 121.82(17) . . ?
C78 C79 C80 118.8(2) . . ?
C78 C79 H4 120.7(15) . . ?
C80 C79 H4 120.5(15) . . ?
C81 C80 C79 119.3(2) . . ?
C81 C80 H80 120.0(16) . . ?
C79 C80 H80 120.7(16) . . ?
C82 C81 C80 118.0(2) . . ?
C82 C81 H81 121.0(15) . . ?
C80 C81 H81 120.8(15) . . ?
N2 C82 C81 123.9(2) . . ?
N2 C82 H82 113.2(15) . . ?
C81 C82 H82 122.8(15) . . ?
C84 C83 C88 118.07(19) . . ?
C84 C83 C16 120.51(18) . . ?
C88 C83 C16 121.41(19) . . ?
C85 C84 C83 121.1(2) . . ?
C85 C84 H84 118.4(12) . . ?
C83 C84 H84 120.6(12) . . ?
C86 C85 C84 120.0(2) . . ?
C86 C85 H85 122.7(13) . . ?
C84 C85 H85 117.3(14) . . ?
C87 C86 C85 119.5(2) . . ?
C87 C86 H86 118.3(16) . . ?
C85 C86 H86 122.2(16) . . ?
C86 C87 C88 120.8(2) . . ?
C86 C87 H87 120.5(14) . . ?
C88 C87 H87 118.5(15) . . ?
C87 C88 C83 120.5(2) . . ?
C87 C88 H88 116.9(12) . . ?
C83 C88 H88 122.5(12) . . ?
C90 C89 C3 118.28(19) . . ?
C90 C89 C1 120.15(19) . . ?
C3 C89 C1 121.56(18) . . ?
C89 C90 C91 121.2(2) . . ?
C89 C90 H90 118.8(14) . . ?
C91 C90 H90 120.0(14) . . ?
C92 C91 C90 119.8(2) . . ?
C92 C91 H91 121.5(13) . . ?
C90 C91 H91 118.8(13) . . ?
C91 C92 C2 119.7(2) . . ?
C91 C92 H92 118.5(14) . . ?
C2 C92 H92 121.8(14) . . ?

loop_
_geom_bond_atom_site_label_1
_geom_bond_atom_site_label_2
_geom_bond_distance
_geom_bond_site_symmetry_2
_geom_bond_publ_flag
O1 C17 1.213(2) . ?
O2 C20 1.205(2) . ?
O3 C25 1.208(3) . ?
O4 C26 1.423(2) . ?
O4 C1 1.468(2) . ?
O5 C26 1.392(2) . ?
O5 H5 0.87(3) . ?
O6 H6B 0.95(2) . ?
O6 H6A 0.94(2) . ?
Cl1 C4 1.728(3) . ?
Cl2 C5 1.733(4) . ?
Cl3 C10 1.742(10) . ?
Cl4 C11 1.720(10) . ?
C1 N1 1.430(3) . ?
C1 C89 1.529(3) . ?
C1 C16 1.592(3) . ?
C2 C92 1.381(3) . ?
C2 C3 1.388(3) . ?
C2 H2 1.00(3) . ?
C3 C89 1.399(3) . ?
C3 H3 0.96(2) . ?
C4 C5 1.388(5) . ?
C4 C9 1.408(5) . ?
C5 C6 1.385(5) . ?
C6 C7 1.385(4) . ?
C6 H6 1.16(3) . ?
C7 C8 1.372(5) . ?
C7 H7 1.05(3) . ?
C8 C9 1.385(5) . ?
C8 H8 0.94(4) . ?
C9 H9 0.85(5) . ?
C10 C11 1.3900 . ?
C10 C15 1.3900 . ?
C11 C12 1.3900 . ?
C12 C13 1.3900 . ?
C12 H93 0.9500 . ?
C13 C14 1.3900 . ?
C13 H94 0.9500 . ?
C14 C15 1.3900 . ?
C14 H95 0.9500 . ?
C15 H96 0.9500 . ?
N1 C29 1.459(3) . ?
N1 H1 0.95(2) . ?
C16 C31 1.533(3) . ?
C16 C83 1.549(3) . ?
C16 C17 1.562(3) . ?
N2 C78 1.338(3) . ?
N2 C82 1.343(3) . ?
C17 C18 1.487(3) . ?
C18 C19 1.386(3) . ?
C18 C33 1.444(3) . ?
C19 C36 1.423(3) . ?
C19 C20 1.519(3) . ?
C20 C21 1.534(3) . ?
C21 C22 1.393(3) . ?
C21 C37 1.451(3) . ?
C22 C40 1.468(3) . ?
C22 C23 1.525(3) . ?
C23 C24 1.400(3) . ?
C23 C42 1.451(3) . ?
C24 C45 1.439(3) . ?
C24 C25 1.500(3) . ?
C25 C26 1.570(3) . ?
C26 C27 1.508(3) . ?
C27 C28 1.377(3) . ?
C27 C45 1.441(3) . ?
C28 C47 1.458(3) . ?
C28 C29 1.538(3) . ?
C29 C30 1.518(3) . ?
C29 C78 1.536(3) . ?
C30 C31 1.367(3) . ?
C30 C49 1.450(3) . ?
C31 C32 1.457(3) . ?
C32 C51 1.395(3) . ?
C32 C33 1.454(3) . ?
C33 C34 1.408(3) . ?
C34 C35 1.439(3) . ?
C34 C53 1.439(3) . ?
C35 C36 1.378(3) . ?
C35 C55 1.448(3) . ?
C36 C37 1.445(3) . ?
C37 C38 1.382(3) . ?
C38 C39 1.430(3) . ?
C38 C56 1.453(3) . ?
C39 C40 1.400(3) . ?
C39 C71 1.447(3) . ?
C40 C41 1.437(3) . ?
C41 C69 1.396(3) . ?
C41 C42 1.440(3) . ?
C42 C43 1.398(3) . ?
C43 C44 1.423(3) . ?
C43 C67 1.447(3) . ?
C44 C45 1.376(3) . ?
C44 C46 1.436(3) . ?
C46 C47 1.400(3) . ?
C46 C66 1.443(3) . ?
C47 C48 1.467(3) . ?
C48 C64 1.413(3) . ?
C48 C49 1.461(3) . ?
C49 C50 1.397(3) . ?
C50 C62 1.441(3) . ?
C50 C51 1.446(3) . ?
C51 C52 1.452(3) . ?
C52 C53 1.389(3) . ?
C52 C61 1.445(3) . ?
C53 C54 1.448(3) . ?
C54 C59 1.392(3) . ?
C54 C55 1.450(3) . ?
C55 C56 1.392(3) . ?
C56 C57 1.442(3) . ?
C57 C58 1.401(3) . ?
C57 C71 1.449(3) . ?
C58 C73 1.450(3) . ?
C58 C59 1.456(3) . ?
C59 C60 1.453(3) . ?
C60 C61 1.392(3) . ?
C60 C74 1.448(3) . ?
C61 C62 1.450(3) . ?
C62 C63 1.381(3) . ?
C63 C75 1.450(3) . ?
C63 C64 1.453(3) . ?
C64 C65 1.452(3) . ?
C65 C66 1.380(3) . ?
C65 C76 1.450(3) . ?
C66 C67 1.456(3) . ?
C67 C68 1.388(3) . ?
C68 C77 1.444(3) . ?
C68 C69 1.451(3) . ?
C69 C70 1.452(3) . ?
C70 C71 1.389(3) . ?
C70 C72 1.450(3) . ?
C72 C73 1.397(3) . ?
C72 C77 1.456(3) . ?
C73 C74 1.447(3) . ?
C74 C75 1.398(3) . ?
C75 C76 1.445(3) . ?
C76 C77 1.395(3) . ?
C78 C79 1.379(3) . ?
C79 C80 1.390(3) . ?
C79 H4 1.01(3) . ?
C80 C81 1.373(3) . ?
C80 H80 1.02(3) . ?
C81 C82 1.370(3) . ?
C81 H81 1.03(3) . ?
C82 H82 1.02(3) . ?
C83 C84 1.398(3) . ?
C83 C88 1.398(3) . ?
C84 C85 1.394(3) . ?
C84 H84 0.98(2) . ?
C85 C86 1.385(3) . ?
C85 H85 1.01(3) . ?
C86 C87 1.382(4) . ?
C86 H86 0.91(3) . ?
C87 C88 1.389(3) . ?
C87 H87 0.98(3) . ?
C88 H88 0.99(2) . ?
C89 C90 1.391(3) . ?
C90 C91 1.393(3) . ?
C90 H90 0.99(3) . ?
C91 C92 1.380(4) . ?
C91 H91 0.97(2) . ?
C92 H92 1.03(3) . ?

loop_
_geom_hbond_atom_site_label_D
_geom_hbond_atom_site_label_H
_geom_hbond_atom_site_label_A
_geom_hbond_distance_DH
_geom_hbond_distance_HA
_geom_hbond_distance_DA
_geom_hbond_angle_DHA
_geom_hbond_site_symmetry_A
_geom_hbond_publ_flag
O5 H5 N2 0.87(3) 2.15(3) 2.877(3) 140(2) 3_667 yes
C79 H4 O3 1.01(3) 2.39(3) 3.146(3) 131(2) 1_455 yes
N1 H1 O5 0.95(2) 2.45(2) 2.950(3) 112.8(17) . yes
N1 H1 O5 0.95(2) 2.20(2) 3.096(3) 157(2) 3_667 yes

loop_
_geom_torsion_atom_site_label_1
_geom_torsion_atom_site_label_2
_geom_torsion_atom_site_label_3
_geom_torsion_atom_site_label_4
_geom_torsion
_geom_torsion_site_symmetry_1
_geom_torsion_site_symmetry_2
_geom_torsion_site_symmetry_3
_geom_torsion_site_symmetry_4
_geom_torsion_publ_flag
C26 O4 C1 N1 -34.4(2) . . . . ?
C26 O4 C1 C89 86.98(18) . . . . ?
C26 O4 C1 C16 -152.32(15) . . . . ?
C92 C2 C3 C89 0.6(3) . . . . ?
C9 C4 C5 C6 0.7(5) . . . . ?
Cl1 C4 C5 C6 -178.4(3) . . . . ?
C9 C4 C5 Cl2 -179.0(3) . . . . ?
Cl1 C4 C5 Cl2 2.0(5) . . . . ?
C4 C5 C6 C7 -0.7(5) . . . . ?
Cl2 C5 C6 C7 178.9(3) . . . . ?
C5 C6 C7 C8 0.2(5) . . . . ?
C6 C7 C8 C9 0.3(5) . . . . ?
C7 C8 C9 C4 -0.3(5) . . . . ?
C5 C4 C9 C8 -0.1(5) . . . . ?
Cl1 C4 C9 C8 178.9(3) . . . . ?
C15 C10 C11 C12 0.0 . . . . ?
Cl3 C10 C11 C12 178.6(10) . . . . ?
C15 C10 C11 Cl4 -179.6(8) . . . . ?
Cl3 C10 C11 Cl4 -1.0(8) . . . . ?
C10 C11 C12 C13 0.0 . . . . ?
Cl4 C11 C12 C13 179.6(8) . . . . ?
C11 C12 C13 C14 0.0 . . . . ?
C12 C13 C14 C15 0.0 . . . . ?
C13 C14 C15 C10 0.0 . . . . ?
C11 C10 C15 C14 0.0 . . . . ?
Cl3 C10 C15 C14 -178.7(10) . . . . ?
O4 C1 N1 C29 -54.5(2) . . . . ?
C89 C1 N1 C29 -175.68(16) . . . . ?
C16 C1 N1 C29 58.3(2) . . . . ?
N1 C1 C16 C31 -42.1(2) . . . . ?
O4 C1 C16 C31 78.97(17) . . . . ?
C89 C1 C16 C31 -164.74(16) . . . . ?
N1 C1 C16 C83 80.1(2) . . . . ?
O4 C1 C16 C83 -158.82(15) . . . . ?
C89 C1 C16 C83 -42.5(2) . . . . ?
N1 C1 C16 C17 -160.12(15) . . . . ?
O4 C1 C16 C17 -39.04(18) . . . . ?
C89 C1 C16 C17 77.24(19) . . . . ?
C31 C16 C17 O1 179.37(18) . . . . ?
C83 C16 C17 O1 59.7(2) . . . . ?
C1 C16 C17 O1 -62.3(2) . . . . ?
C31 C16 C17 C18 3.2(2) . . . . ?
C83 C16 C17 C18 -116.48(19) . . . . ?
C1 C16 C17 C18 121.46(18) . . . . ?
O1 C17 C18 C19 47.2(3) . . . . ?
C16 C17 C18 C19 -136.47(19) . . . . ?
O1 C17 C18 C33 -139.92(19) . . . . ?
C16 C17 C18 C33 36.4(2) . . . . ?
C33 C18 C19 C36 9.6(3) . . . . ?
C17 C18 C19 C36 -177.69(17) . . . . ?
C33 C18 C19 C20 -138.8(2) . . . . ?
C17 C18 C19 C20 33.9(3) . . . . ?
C18 C19 C20 O2 -50.0(3) . . . . ?
C36 C19 C20 O2 158.32(19) . . . . ?
C18 C19 C20 C21 131.0(2) . . . . ?
C36 C19 C20 C21 -20.71(19) . . . . ?
O2 C20 C21 C22 50.3(3) . . . . ?
C19 C20 C21 C22 -130.7(2) . . . . ?
O2 C20 C21 C37 -154.72(19) . . . . ?
C19 C20 C21 C37 24.32(19) . . . . ?
C37 C21 C22 C40 6.3(3) . . . . ?
C20 C21 C22 C40 158.5(2) . . . . ?
C37 C21 C22 C23 -138.1(2) . . . . ?
C20 C21 C22 C23 14.1(4) . . . . ?
C21 C22 C23 C24 -6.3(4) . . . . ?
C40 C22 C23 C24 -153.5(2) . . . . ?
C21 C22 C23 C42 142.9(2) . . . . ?
C40 C22 C23 C42 -4.4(2) . . . . ?
C42 C23 C24 C45 -16.2(3) . . . . ?
C22 C23 C24 C45 130.2(2) . . . . ?
C42 C23 C24 C25 176.8(2) . . . . ?
C22 C23 C24 C25 -36.8(4) . . . . ?
C23 C24 C25 O3 -47.7(4) . . . . ?
C45 C24 C25 O3 144.0(2) . . . . ?
C23 C24 C25 C26 144.2(2) . . . . ?
C45 C24 C25 C26 -24.03(19) . . . . ?
C1 O4 C26 O5 -47.1(2) . . . . ?
C1 O4 C26 C27 80.58(19) . . . . ?
C1 O4 C26 C25 -169.20(15) . . . . ?
O3 C25 C26 O5 -37.8(2) . . . . ?
C24 C25 C26 O5 131.17(17) . . . . ?
O3 C25 C26 O4 86.0(2) . . . . ?
C24 C25 C26 O4 -104.96(16) . . . . ?
O3 C25 C26 C27 -157.30(18) . . . . ?
C24 C25 C26 C27 11.71(19) . . . . ?
O5 C26 C27 C28 89.8(2) . . . . ?
O4 C26 C27 C28 -39.8(3) . . . . ?
C25 C26 C27 C28 -150.00(19) . . . . ?
O5 C26 C27 C45 -114.81(17) . . . . ?
O4 C26 C27 C45 115.63(17) . . . . ?
C25 C26 C27 C45 5.39(19) . . . . ?
C45 C27 C28 C47 3.4(3) . . . . ?
C26 C27 C28 C47 156.30(18) . . . . ?
C45 C27 C28 C29 -158.67(17) . . . . ?
C26 C27 C28 C29 -5.8(3) . . . . ?
C1 N1 C29 C30 -43.0(2) . . . . ?
C1 N1 C29 C78 -164.35(16) . . . . ?
C1 N1 C29 C28 72.6(2) . . . . ?
C27 C28 C29 N1 -14.7(2) . . . . ?
C47 C28 C29 N1 -177.41(15) . . . . ?
C27 C28 C29 C30 105.47(19) . . . . ?
C47 C28 C29 C30 -57.19(19) . . . . ?
C27 C28 C29 C78 -135.95(18) . . . . ?
C47 C28 C29 C78 61.4(2) . . . . ?
N1 C29 C30 C31 14.5(3) . . . . ?
C78 C29 C30 C31 133.02(19) . . . . ?
C28 C29 C30 C31 -109.2(2) . . . . ?
N1 C29 C30 C49 -176.91(16) . . . . ?
C78 C29 C30 C49 -58.4(2) . . . . ?
C28 C29 C30 C49 59.4(2) . . . . ?
C49 C30 C31 C32 0.8(3) . . . . ?
C29 C30 C31 C32 168.60(17) . . . . ?
C49 C30 C31 C16 -174.11(18) . . . . ?
C29 C30 C31 C16 -6.3(3) . . . . ?
C83 C16 C31 C30 -104.7(2) . . . . ?
C17 C16 C31 C30 135.38(19) . . . . ?
C1 C16 C31 C30 19.8(3) . . . . ?
C83 C16 C31 C32 80.3(2) . . . . ?
C17 C16 C31 C32 -39.6(2) . . . . ?
C1 C16 C31 C32 -155.23(16) . . . . ?
C30 C31 C32 C51 16.5(3) . . . . ?
C16 C31 C32 C51 -168.23(17) . . . . ?
C30 C31 C32 C33 -136.58(19) . . . . ?
C16 C31 C32 C33 38.7(2) . . . . ?
C19 C18 C33 C34 -18.4(3) . . . . ?
C17 C18 C33 C34 168.33(16) . . . . ?
C19 C18 C33 C32 133.19(19) . . . . ?
C17 C18 C33 C32 -40.1(2) . . . . ?
C51 C32 C33 C34 1.3(3) . . . . ?
C31 C32 C33 C34 154.46(18) . . . . ?
C51 C32 C33 C18 -150.09(18) . . . . ?
C31 C32 C33 C18 3.0(3) . . . . ?
C18 C33 C34 C35 11.8(3) . . . . ?
C32 C33 C34 C35 -138.82(19) . . . . ?
C18 C33 C34 C53 152.50(18) . . . . ?
C32 C33 C34 C53 1.9(3) . . . . ?
C33 C34 C35 C36 3.6(3) . . . . ?
C53 C34 C35 C36 -142.33(18) . . . . ?
C33 C34 C35 C55 145.49(17) . . . . ?
C53 C34 C35 C55 -0.4(2) . . . . ?
C34 C35 C36 C19 -12.8(3) . . . . ?
C55 C35 C36 C19 -150.34(18) . . . . ?
C34 C35 C36 C37 135.69(19) . . . . ?
C55 C35 C36 C37 -1.8(3) . . . . ?
C18 C19 C36 C35 6.3(3) . . . . ?
C20 C19 C36 C35 160.93(17) . . . . ?
C18 C19 C36 C37 -145.06(18) . . . . ?
C20 C19 C36 C37 9.6(2) . . . . ?
C35 C36 C37 C38 3.1(3) . . . . ?
C19 C36 C37 C38 154.72(17) . . . . ?
C35 C36 C37 C21 -145.34(18) . . . . ?
C19 C36 C37 C21 6.3(2) . . . . ?
C22 C21 C37 C38 -6.9(3) . . . . ?
C20 C21 C37 C38 -165.80(18) . . . . ?
C22 C21 C37 C36 139.66(19) . . . . ?
C20 C21 C37 C36 -19.2(2) . . . . ?
C36 C37 C38 C39 -140.02(19) . . . . ?
C21 C37 C38 C39 3.2(3) . . . . ?
C36 C37 C38 C56 -2.4(3) . . . . ?
C21 C37 C38 C56 140.8(2) . . . . ?
C37 C38 C39 C40 0.6(3) . . . . ?
C56 C38 C39 C40 -141.61(19) . . . . ?
C37 C38 C39 C71 143.50(19) . . . . ?
C56 C38 C39 C71 1.3(2) . . . . ?
C38 C39 C40 C41 142.6(2) . . . . ?
C71 C39 C40 C41 4.7(3) . . . . ?
C38 C39 C40 C22 -0.9(3) . . . . ?
C71 C39 C40 C22 -138.9(2) . . . . ?
C21 C22 C40 C39 -2.7(3) . . . . ?
C23 C22 C40 C39 149.2(2) . . . . ?
C21 C22 C40 C41 -148.85(19) . . . . ?
C23 C22 C40 C41 3.1(2) . . . . ?
C39 C40 C41 C69 -2.9(3) . . . . ?
C22 C40 C41 C69 145.1(2) . . . . ?
C39 C40 C41 C42 -148.56(19) . . . . ?
C22 C40 C41 C42 -0.5(2) . . . . ?
C69 C41 C42 C43 2.0(3) . . . . ?
C40 C41 C42 C43 148.00(19) . . . . ?
C69 C41 C42 C23 -148.44(19) . . . . ?
C40 C41 C42 C23 -2.4(2) . . . . ?
C24 C23 C42 C43 9.6(3) . . . . ?
C22 C23 C42 C43 -144.8(2) . . . . ?
C24 C23 C42 C41 158.55(18) . . . . ?
C22 C23 C42 C41 4.2(2) . . . . ?
C41 C42 C43 C44 -143.3(2) . . . . ?
C23 C42 C43 C44 3.4(3) . . . . ?
C41 C42 C43 C67 -7.0(3) . . . . ?
C23 C42 C43 C67 139.7(2) . . . . ?
C42 C43 C44 C45 -9.2(3) . . . . ?
C67 C43 C44 C45 -150.68(18) . . . . ?
C42 C43 C44 C46 133.84(19) . . . . ?
C67 C43 C44 C46 -7.6(2) . . . . ?
C43 C44 C45 C24 2.2(3) . . . . ?
C46 C44 C45 C24 -137.1(2) . . . . ?
C43 C44 C45 C27 153.43(18) . . . . ?
C46 C44 C45 C27 14.1(3) . . . . ?
C23 C24 C45 C44 11.1(3) . . . . ?
C25 C24 C45 C44 -177.80(18) . . . . ?
C23 C24 C45 C27 -142.22(18) . . . . ?
C25 C24 C45 C27 28.9(2) . . . . ?
C28 C27 C45 C44 -18.0(3) . . . . ?
C26 C27 C45 C44 -176.32(16) . . . . ?
C28 C27 C45 C24 136.17(18) . . . . ?
C26 C27 C45 C24 -22.1(2) . . . . ?
C45 C44 C46 C47 4.3(3) . . . . ?
C43 C44 C46 C47 -138.45(18) . . . . ?
C45 C44 C46 C66 149.21(18) . . . . ?
C43 C44 C46 C66 6.4(2) . . . . ?
C44 C46 C47 C28 -18.6(3) . . . . ?
C66 C46 C47 C28 -157.40(18) . . . . ?
C44 C46 C47 C48 135.62(19) . . . . ?
C66 C46 C47 C48 -3.2(3) . . . . ?
C27 C28 C47 C46 14.7(3) . . . . ?
C29 C28 C47 C46 177.84(16) . . . . ?
C27 C28 C47 C48 -139.28(18) . . . . ?
C29 C28 C47 C48 23.9(2) . . . . ?
C46 C47 C48 C64 7.3(3) . . . . ?
C28 C47 C48 C64 161.50(17) . . . . ?
C46 C47 C48 C49 -142.13(18) . . . . ?
C28 C47 C48 C49 12.0(2) . . . . ?
C31 C30 C49 C50 -18.3(3) . . . . ?
C29 C30 C49 C50 173.07(17) . . . . ?
C31 C30 C49 C48 139.26(19) . . . . ?
C29 C30 C49 C48 -29.4(2) . . . . ?
C64 C48 C49 C50 -2.1(3) . . . . ?
C47 C48 C49 C50 147.47(18) . . . . ?
C64 C48 C49 C30 -159.05(18) . . . . ?
C47 C48 C49 C30 -9.5(3) . . . . ?
C30 C49 C50 C62 159.46(18) . . . . ?
C48 C49 C50 C62 1.8(3) . . . . ?
C30 C49 C50 C51 18.3(3) . . . . ?
C48 C49 C50 C51 -139.39(19) . . . . ?
C33 C32 C51 C50 136.97(19) . . . . ?
C31 C32 C51 C50 -16.3(3) . . . . ?
C33 C32 C51 C52 -4.0(3) . . . . ?
C31 C32 C51 C52 -157.30(18) . . . . ?
C49 C50 C51 C32 -1.3(3) . . . . ?
C62 C50 C51 C32 -147.28(18) . . . . ?
C49 C50 C51 C52 144.89(18) . . . . ?
C62 C50 C51 C52 -1.1(2) . . . . ?
C32 C51 C52 C53 3.5(3) . . . . ?
C50 C51 C52 C53 -141.84(19) . . . . ?
C32 C51 C52 C61 146.06(19) . . . . ?
C50 C51 C52 C61 0.8(2) . . . . ?
C61 C52 C53 C34 -138.67(19) . . . . ?
C51 C52 C53 C34 -0.1(3) . . . . ?
C61 C52 C53 C54 -0.6(3) . . . . ?
C51 C52 C53 C54 137.9(2) . . . . ?
C33 C34 C53 C52 -2.5(3) . . . . ?
C35 C34 C53 C52 142.50(18) . . . . ?
C33 C34 C53 C54 -144.86(18) . . . . ?
C35 C34 C53 C54 0.1(2) . . . . ?
C52 C53 C54 C59 0.2(3) . . . . ?
C34 C53 C54 C59 141.88(19) . . . . ?
C52 C53 C54 C55 -141.52(18) . . . . ?
C34 C53 C54 C55 0.2(2) . . . . ?
C36 C35 C55 C56 -0.1(3) . . . . ?
C34 C35 C55 C56 -140.99(18) . . . . ?
C36 C35 C55 C54 141.43(18) . . . . ?
C34 C35 C55 C54 0.5(2) . . . . ?
C59 C54 C55 C56 -1.3(3) . . . . ?
C53 C54 C55 C56 140.65(18) . . . . ?
C59 C54 C55 C35 -142.36(18) . . . . ?
C53 C54 C55 C35 -0.4(2) . . . . ?
C35 C55 C56 C57 137.76(19) . . . . ?
C54 C55 C56 C57 1.2(3) . . . . ?
C35 C55 C56 C38 0.7(3) . . . . ?
C54 C55 C56 C38 -135.9(2) . . . . ?
C37 C38 C56 C55 0.6(3) . . . . ?
C39 C38 C56 C55 141.69(19) . . . . ?
C37 C38 C56 C57 -141.36(19) . . . . ?
C39 C38 C56 C57 -0.3(2) . . . . ?
C55 C56 C57 C58 0.0(3) . . . . ?
C38 C56 C57 C58 141.68(19) . . . . ?
C55 C56 C57 C71 -142.53(19) . . . . ?
C38 C56 C57 C71 -0.8(2) . . . . ?
C56 C57 C58 C73 -138.5(2) . . . . ?
C71 C57 C58 C73 -0.5(3) . . . . ?
C56 C57 C58 C59 -1.1(3) . . . . ?
C71 C57 C58 C59 137.0(2) . . . . ?
C53 C54 C59 C60 0.3(3) . . . . ?
C55 C54 C59 C60 137.38(19) . . . . ?
C53 C54 C59 C58 -136.9(2) . . . . ?
C55 C54 C59 C58 0.2(3) . . . . ?
C57 C58 C59 C54 1.0(3) . . . . ?
C73 C58 C59 C54 143.06(19) . . . . ?
C57 C58 C59 C60 -140.60(18) . . . . ?
C73 C58 C59 C60 1.4(2) . . . . ?
C54 C59 C60 C61 -0.3(3) . . . . ?
C58 C59 C60 C61 141.6(2) . . . . ?
C54 C59 C60 C74 -142.94(19) . . . . ?
C58 C59 C60 C74 -1.1(2) . . . . ?
C74 C60 C61 C52 138.1(2) . . . . ?
C59 C60 C61 C52 -0.1(3) . . . . ?
C74 C60 C61 C62 1.2(3) . . . . ?
C59 C60 C61 C62 -137.0(2) . . . . ?
C53 C52 C61 C60 0.6(3) . . . . ?
C51 C52 C61 C60 -141.86(19) . . . . ?
C53 C52 C61 C62 142.26(19) . . . . ?
C51 C52 C61 C62 -0.2(2) . . . . ?
C49 C50 C62 C63 -0.7(3) . . . . ?
C51 C50 C62 C63 144.25(19) . . . . ?
C49 C50 C62 C61 -143.99(19) . . . . ?
C51 C50 C62 C61 0.9(2) . . . . ?
C60 C61 C62 C63 -1.4(3) . . . . ?
C52 C61 C62 C63 -143.26(19) . . . . ?
C60 C61 C62 C50 141.4(2) . . . . ?
C52 C61 C62 C50 -0.5(2) . . . . ?
C50 C62 C63 C75 -138.9(2) . . . . ?
C61 C62 C63 C75 -0.1(3) . . . . ?
C50 C62 C63 C64 -0.1(3) . . . . ?
C61 C62 C63 C64 138.8(2) . . . . ?
C49 C48 C64 C65 142.44(19) . . . . ?
C47 C48 C64 C65 -6.5(3) . . . . ?
C49 C48 C64 C63 1.4(3) . . . . ?
C47 C48 C64 C63 -147.59(19) . . . . ?
C62 C63 C64 C48 -0.3(3) . . . . ?
C75 C63 C64 C48 142.62(19) . . . . ?
C62 C63 C64 C65 -146.47(19) . . . . ?
C75 C63 C64 C65 -3.6(2) . . . . ?
C48 C64 C65 C66 1.2(3) . . . . ?
C63 C64 C65 C66 147.22(18) . . . . ?
C48 C64 C65 C76 -141.75(19) . . . . ?
C63 C64 C65 C76 4.3(2) . . . . ?
C76 C65 C66 C46 142.00(19) . . . . ?
C64 C65 C66 C46 3.1(3) . . . . ?
C76 C65 C66 C67 3.9(3) . . . . ?
C64 C65 C66 C67 -135.0(2) . . . . ?
C47 C46 C66 C65 -2.1(3) . . . . ?
C44 C46 C66 C65 -145.18(18) . . . . ?
C47 C46 C66 C67 140.28(19) . . . . ?
C44 C46 C66 C67 -2.8(2) . . . . ?
C42 C43 C67 C68 6.1(3) . . . . ?
C44 C43 C67 C68 146.42(19) . . . . ?
C42 C43 C67 C66 -134.6(2) . . . . ?
C44 C43 C67 C66 5.7(2) . . . . ?
C65 C66 C67 C68 -0.4(3) . . . . ?
C46 C66 C67 C68 -142.43(19) . . . . ?
C65 C66 C67 C43 140.27(19) . . . . ?
C46 C66 C67 C43 -1.8(2) . . . . ?
C43 C67 C68 C77 -138.9(2) . . . . ?
C66 C67 C68 C77 -3.3(3) . . . . ?
C43 C67 C68 C69 -0.2(3) . . . . ?
C66 C67 C68 C69 135.4(2) . . . . ?
C40 C41 C69 C68 -137.5(2) . . . . ?
C42 C41 C69 C68 3.8(3) . . . . ?
C40 C41 C69 C70 -1.1(3) . . . . ?
C42 C41 C69 C70 140.1(2) . . . . ?
C67 C68 C69 C41 -4.7(3) . . . . ?
C77 C68 C69 C41 138.26(19) . . . . ?
C67 C68 C69 C70 -145.64(19) . . . . ?
C77 C68 C69 C70 -2.7(2) . . . . ?
C41 C69 C70 C71 3.4(3) . . . . ?
C68 C69 C70 C71 144.54(19) . . . . ?
C41 C69 C70 C72 -139.3(2) . . . . ?
C68 C69 C70 C72 1.8(2) . . . . ?
C72 C70 C71 C39 136.6(2) . . . . ?
C69 C70 C71 C39 -1.7(3) . . . . ?
C72 C70 C71 C57 -1.8(3) . . . . ?
C69 C70 C71 C57 -140.1(2) . . . . ?
C40 C39 C71 C70 -2.4(3) . . . . ?
C38 C39 C71 C70 -144.50(19) . . . . ?
C40 C39 C71 C57 140.3(2) . . . . ?
C38 C39 C71 C57 -1.8(2) . . . . ?
C58 C57 C71 C70 2.1(3) . . . . ?
C56 C57 C71 C70 144.51(19) . . . . ?
C58 C57 C71 C39 -140.81(19) . . . . ?
C56 C57 C71 C39 1.6(2) . . . . ?
C71 C70 C72 C73 -0.2(3) . . . . ?
C69 C70 C72 C73 142.15(19) . . . . ?
C71 C70 C72 C77 -142.55(19) . . . . ?
C69 C70 C72 C77 -0.2(2) . . . . ?
C70 C72 C73 C74 -136.0(2) . . . . ?
C77 C72 C73 C74 1.8(3) . . . . ?
C70 C72 C73 C58 1.8(3) . . . . ?
C77 C72 C73 C58 139.6(2) . . . . ?
C57 C58 C73 C72 -1.5(3) . . . . ?
C59 C58 C73 C72 -143.42(19) . . . . ?
C57 C58 C73 C74 140.68(19) . . . . ?
C59 C58 C73 C74 -1.3(2) . . . . ?
C72 C73 C74 C75 0.1(3) . . . . ?
C58 C73 C74 C75 -141.96(19) . . . . ?
C72 C73 C74 C60 142.73(19) . . . . ?
C58 C73 C74 C60 0.6(2) . . . . ?
C61 C60 C74 C75 0.4(3) . . . . ?
C59 C60 C74 C75 143.0(2) . . . . ?
C61 C60 C74 C73 -142.4(2) . . . . ?
C59 C60 C74 C73 0.3(2) . . . . ?
C73 C74 C75 C76 -1.9(3) . . . . ?
C60 C74 C75 C76 -140.2(2) . . . . ?
C73 C74 C75 C63 136.5(2) . . . . ?
C60 C74 C75 C63 -1.8(3) . . . . ?
C62 C63 C75 C74 1.7(3) . . . . ?
C64 C63 C75 C74 -141.2(2) . . . . ?
C62 C63 C75 C76 144.49(19) . . . . ?
C64 C63 C75 C76 1.6(2) . . . . ?
C74 C75 C76 C77 1.8(3) . . . . ?
C63 C75 C76 C77 -141.07(19) . . . . ?
C74 C75 C76 C65 143.93(19) . . . . ?
C63 C75 C76 C65 1.1(2) . . . . ?
C66 C65 C76 C77 -3.7(3) . . . . ?
C64 C65 C76 C77 138.88(19) . . . . ?
C66 C65 C76 C75 -145.96(19) . . . . ?
C64 C65 C76 C75 -3.3(2) . . . . ?
C75 C76 C77 C68 137.6(2) . . . . ?
C65 C76 C77 C68 0.1(3) . . . . ?
C75 C76 C77 C72 0.1(3) . . . . ?
C65 C76 C77 C72 -137.4(2) . . . . ?
C67 C68 C77 C76 3.4(3) . . . . ?
C69 C68 C77 C76 -139.35(19) . . . . ?
C67 C68 C77 C72 145.33(19) . . . . ?
C69 C68 C77 C72 2.6(2) . . . . ?
C73 C72 C77 C76 -1.9(3) . . . . ?
C70 C72 C77 C76 140.5(2) . . . . ?
C73 C72 C77 C68 -143.8(2) . . . . ?
C70 C72 C77 C68 -1.4(2) . . . . ?
C82 N2 C78 C79 2.3(3) . . . . ?
C82 N2 C78 C29 179.88(19) . . . . ?
N1 C29 C78 N2 -90.2(2) . . . . ?
C30 C29 C78 N2 148.99(18) . . . . ?
C28 C29 C78 N2 36.1(2) . . . . ?
N1 C29 C78 C79 87.4(2) . . . . ?
C30 C29 C78 C79 -33.4(3) . . . . ?
C28 C29 C78 C79 -146.2(2) . . . . ?
N2 C78 C79 C80 -1.4(3) . . . . ?
C29 C78 C79 C80 -178.9(2) . . . . ?
C78 C79 C80 C81 -1.2(4) . . . . ?
C79 C80 C81 C82 2.7(4) . . . . ?
C78 N2 C82 C81 -0.6(4) . . . . ?
C80 C81 C82 N2 -1.9(4) . . . . ?
C31 C16 C83 C84 14.9(2) . . . . ?
C17 C16 C83 C84 134.78(18) . . . . ?
C1 C16 C83 C84 -107.7(2) . . . . ?
C31 C16 C83 C88 -164.16(17) . . . . ?
C17 C16 C83 C88 -44.3(2) . . . . ?
C1 C16 C83 C88 73.2(2) . . . . ?
C88 C83 C84 C85 -0.4(3) . . . . ?
C16 C83 C84 C85 -179.48(17) . . . . ?
C83 C84 C85 C86 -0.1(3) . . . . ?
C84 C85 C86 C87 0.7(3) . . . . ?
C85 C86 C87 C88 -0.8(3) . . . . ?
C86 C87 C88 C83 0.4(3) . . . . ?
C84 C83 C88 C87 0.2(3) . . . . ?
C16 C83 C88 C87 179.34(17) . . . . ?
C2 C3 C89 C90 -0.7(3) . . . . ?
C2 C3 C89 C1 179.75(19) . . . . ?
N1 C1 C89 C90 -32.8(2) . . . . ?
O4 C1 C89 C90 -157.48(16) . . . . ?
C16 C1 C89 C90 90.5(2) . . . . ?
N1 C1 C89 C3 146.70(18) . . . . ?
O4 C1 C89 C3 22.0(2) . . . . ?
C16 C1 C89 C3 -90.0(2) . . . . ?
C3 C89 C90 C91 1.0(3) . . . . ?
C1 C89 C90 C91 -179.44(18) . . . . ?
C89 C90 C91 C92 -1.2(3) . . . . ?
C90 C91 C92 C2 0.9(3) . . . . ?
C3 C2 C92 C91 -0.6(3) . . . . ?
